data_4319026
loop_
_publ_author_name
'Masaaki Okazaki'
'Takeo Ohtani'
'Masato Takano'
'Hiroshi Ogino'

_publ_section_title
;
 Synthesis and Structures of One- and Two-Electron Oxidized Forms of
 Bis(acetylene)tetrairon Clusters Cp'4Fe4(HCCH)2 (Cp' = Cp,\h5-C5H4Me)
;
_journal_name_full 'Inorganic Chemistry'
_journal_page_first 6726
_journal_page_last 6730
_journal_paper_doi 10.1021/ic025763x
_journal_volume 41
_journal_year 2002
_chemical_formula_sum 'C28 H32 B2 F8 Fe4'
_chemical_formula_weight 765.56
_space_group_IT_number 61
_symmetry_cell_setting orthorhombic
_symmetry_Int_Tables_number 61
_symmetry_space_group_name_Hall '-P 2ac 2ab'
_symmetry_space_group_name_H-M 'P b c a'
_audit_creation_date 'Mon Jul 27 14:02:37 1998'
_audit_creation_method 'from TEXRAY.INF file'
_cell_angle_alpha 90
_cell_angle_beta 90
_cell_angle_gamma 90
_cell_formula_units_Z 8
_cell_length_a 18.678(2)
_cell_length_b 17.604(2)
_cell_length_c 17.072(3)
_cell_measurement_reflns_used 24
_cell_measurement_temperature 150
_cell_measurement_theta_max 26.0
_cell_measurement_theta_min 22.0
_cell_volume 5613.4(13)
_computing_cell_refinement 'MSC/AFC Diffractometer Control'
_computing_data_collection 'MSC/AFC Diffractometer Control'
_computing_data_reduction teXsan
_computing_publication_material teXsan
_computing_structure_refinement teXsan
_computing_structure_solution 'DIRDIF92 (PATTY)'
_diffrn_ambient_temperature 423.2
_diffrn_measurement_device_type 'Rigaku AFC5R'
_diffrn_measurement_method \w-2\q
_diffrn_orient_matrix_UB_11 0.01854
_diffrn_orient_matrix_UB_12 -0.05318
_diffrn_orient_matrix_UB_13 0.00360
_diffrn_orient_matrix_UB_21 0.04901
_diffrn_orient_matrix_UB_22 0.01834
_diffrn_orient_matrix_UB_23 -0.01407
_diffrn_orient_matrix_UB_31 0.01098
_diffrn_orient_matrix_UB_32 0.00792
_diffrn_orient_matrix_UB_33 0.05675
_diffrn_radiation_detector 'scintillation counter'
_diffrn_radiation_monochromator graphite
_diffrn_radiation_source 'Rigaku rotating anode'
_diffrn_radiation_type 'Mo K\a'
_diffrn_radiation_wavelength 0.7107
_diffrn_reflns_av_R_equivalents 0.000
_diffrn_reflns_av_sigmaI/netI 0.078
_diffrn_reflns_limit_h_max 23
_diffrn_reflns_limit_h_min 0
_diffrn_reflns_limit_k_max 21
_diffrn_reflns_limit_k_min 0
_diffrn_reflns_limit_l_max 21
_diffrn_reflns_limit_l_min 0
_diffrn_reflns_number 5502
_diffrn_reflns_reduction_process 'Lp corrections applied'
_diffrn_reflns_theta_max 25.99
_diffrn_reflns_theta_min 1.59
_diffrn_standards_decay_% 1.48
_diffrn_standards_interval_count 150
_diffrn_standards_number 3
_exptl_absorpt_coefficient_mu 2.097
_exptl_absorpt_correction_T_max 0.998
_exptl_absorpt_correction_T_min 0.853
_exptl_absorpt_correction_type psi-scan
_exptl_absorpt_process_details '(North, Phillips & Mathews, 1968)'
_exptl_crystal_colour brown
_exptl_crystal_density_diffrn 1.811
_exptl_crystal_density_method 'not measured'
_exptl_crystal_description prismatic
_exptl_crystal_F_000 3088.00
_exptl_crystal_size_max 0.500
_exptl_crystal_size_mid 0.200
_exptl_crystal_size_min 0.200
_refine_diff_density_max 1.37
_refine_diff_density_min -0.69
_refine_ls_extinction_method none
_refine_ls_goodness_of_fit_ref 2.230
_refine_ls_matrix_type full
_refine_ls_number_constraints 0
_refine_ls_number_parameters 395
_refine_ls_number_reflns 3445
_refine_ls_number_restraints 0
_refine_ls_R_factor_all 0.0553
_refine_ls_R_factor_gt 0.0553
_refine_ls_shift/su_max 0.3540
_refine_ls_shift/su_mean 0.0230
_refine_ls_structure_factor_coef F
_refine_ls_weighting_scheme unit
_refine_ls_wR_factor_gt 0.0582
_refine_ls_wR_factor_ref 0.0582
_reflns_number_gt 3445
_reflns_number_total 5502
_reflns_threshold_expression >2.0sigma(I)
_cod_data_source_file ic025763xsi20020924_063306_2.cif
_cod_data_source_block '[1b](BF4)2'
_cod_depositor_comments
;
The following automatic conversions were performed:
'_reflns_observed_expression' tag replaced with
'_reflns_threshold_expression' tag as specified in the replacement
file
'cod-tools/trunk/perl-scripts/inputs/replacement_tags.lst'.

'_atom_site_calc_flags'
tag replaced with '_atom_site_calc_flag' tag as specified in the
replacement file
'cod-tools/trunk/perl-scripts/inputs/replacement_tags.lst'.

'_atom_type_scat_imag'
tag replaced with '_atom_type_scat_dispersion_imag' tag as specified
in the replacement file
'cod-tools/trunk/perl-scripts/inputs/replacement_tags.lst'.

Automatic conversion script
Id: cif_correct_tags 3137 2015-03-23 15:08:43Z antanas 
;
_cod_original_cell_volume 5613(2)
_cod_original_sg_symbol_H-M 'P b c a '
_cod_original_formula_sum 'C28 H32 B2 F8 Fe4 '
_cod_database_code 4319026

loop_
_symmetry_equiv_pos_as_xyz
x,y,z
1/2+x,1/2-y,-z
-x,1/2+y,1/2-z
1/2-x,-y,1/2+z
-x,-y,-z
1/2-x,1/2+y,z
x,1/2-y,1/2+z
1/2+x,y,1/2-z

loop_
_atom_site_label
_atom_site_type_symbol
_atom_site_fract_x
_atom_site_fract_y
_atom_site_fract_z
_atom_site_U_iso_or_equiv
_atom_site_adp_type
_atom_site_occupancy
_atom_site_calc_flag
_atom_site_refinement_flags
_atom_site_disorder_assembly
_atom_site_disorder_group
Fe1 Fe 0.14224(6) 0.12392(6) 0.15761(7) 0.0246(3) Uani 1.00 d . . .
Fe2 Fe 0.12011(6) 0.14451(6) 0.29812(7) 0.0234(3) Uani 1.00 d . . .
Fe3 Fe 0.18003(6) 0.02493(6) 0.31241(7) 0.0238(3) Uani 1.00 d . . .
Fe4 Fe 0.11719(6) -0.00801(6) 0.19161(7) 0.0276(3) Uani 1.00 d . . .
F1 F 0.8284(5) 0.1974(6) 0.0687(6) 0.129(4) Uani 1.00 d . . .
F2 F 0.9243(4) 0.2601(5) 0.114(1) 0.256(7) Uani 1.00 d . . .
F3 F 0.8352(6) 0.2318(5) 0.1846(8) 0.139(4) Uani 1.00 d . . .
F4 F 0.9097(4) 0.1396(4) 0.1368(7) 0.129(4) Uani 1.00 d . . .
F5 F 0.8299(5) -0.1024(4) 0.3162(7) 0.157(4) Uani 1.00 d . . .
F6 F 0.8903(4) 0.0033(3) 0.3430(4) 0.074(2) Uani 1.00 d . . .
F7 F 0.8808(9) -0.0922(5) 0.4285(5) 0.168(5) Uani 1.00 d . . .
F8 F 0.9420(5) -0.1083(5) 0.3275(7) 0.129(4) Uani 1.00 d . . .
C1 C 0.0635(4) 0.0860(4) 0.2195(5) 0.025(2) Uani 1.00 d . . .
C2 C 0.2083(4) 0.1145(4) 0.2475(5) 0.025(2) Uani 1.00 d . . .
C3 C 0.0794(4) 0.0389(4) 0.2874(5) 0.026(2) Uani 1.00 d . . .
C4 C 0.2069(4) 0.0445(4) 0.2017(5) 0.026(2) Uani 1.00 d . . .
C5 C 0.2064(5) 0.1770(5) 0.0705(5) 0.034(2) Uani 1.00 d . . .
C6 C 0.1637(5) 0.2312(4) 0.1068(5) 0.034(2) Uani 1.00 d . . .
C7 C 0.0915(5) 0.2124(5) 0.0956(5) 0.040(3) Uani 1.00 d . . .
C8 C 0.0913(5) 0.1454(6) 0.0510(5) 0.043(3) Uani 1.00 d . . .
C9 C 0.1614(5) 0.1229(5) 0.0364(5) 0.038(2) Uani 1.00 d . . .
C10 C 0.0399(5) 0.2098(4) 0.3577(5) 0.033(2) Uani 1.00 d . . .
C11 C 0.0915(6) 0.1843(5) 0.4113(5) 0.042(3) Uani 1.00 d . . .
C12 C 0.1584(5) 0.2143(6) 0.3892(6) 0.047(3) Uani 1.00 d . . .
C13 C 0.1485(5) 0.2566(5) 0.3217(6) 0.046(3) Uani 1.00 d . . .
C14 C 0.0755(5) 0.2547(4) 0.3013(5) 0.036(2) Uani 1.00 d . . .
C15 C 0.1597(5) -0.0349(5) 0.4193(5) 0.038(2) Uani 1.00 d . . .
C16 C 0.2055(5) 0.0270(5) 0.4328(5) 0.041(3) Uani 1.00 d . . .
C17 C 0.2688(5) 0.0174(5) 0.3876(5) 0.039(2) Uani 1.00 d . . .
C18 C 0.2620(5) -0.0503(5) 0.3465(6) 0.039(2) Uani 1.00 d . . .
C19 C 0.1943(5) -0.0830(5) 0.3662(6) 0.038(2) Uani 1.00 d . . .
C20 C 0.0342(5) -0.0732(5) 0.1394(5) 0.036(2) Uani 1.00 d . . .
C21 C 0.0860(5) -0.0563(5) 0.0829(5) 0.038(2) Uani 1.00 d . . .
C22 C 0.1525(6) -0.0859(5) 0.1057(6) 0.047(3) Uani 1.00 d . . .
C23 C 0.1426(5) -0.1235(5) 0.1779(6) 0.047(3) Uani 1.00 d . . .
C24 C 0.0701(5) -0.1150(4) 0.2003(5) 0.035(2) Uani 1.00 d . . .
C25 C 0.2875(5) 0.1759(6) 0.0716(6) 0.053(3) Uani 1.00 d . . .
C26 C -0.0393(5) 0.1927(5) 0.3590(7) 0.053(3) Uani 1.00 d . . .
C27 C 0.0876(6) -0.0500(7) 0.4536(6) 0.055(3) Uani 1.00 d . . .
C28 C -0.0426(6) -0.0511(6) 0.1392(6) 0.048(3) Uani 1.00 d . . .
B1 B 0.8815(7) 0.2084(8) 0.120(1) 0.081(5) Uani 1.00 d . . .
B2 B 0.8843(6) -0.0726(6) 0.3566(6) 0.036(3) Uani 1.00 d . . .
H1 H 0.016(5) 0.098(5) 0.209(5) 0.05(2) Uiso 1.00 calc . . .
H2 H 0.242(5) 0.131(6) 0.256(6) 0.05(2) Uiso 1.00 calc . . .
H3 H 0.050(4) 0.021(4) 0.320(4) 0.01(2) Uiso 1.00 calc . . .
H4 H 0.241(5) 0.026(5) 0.179(5) 0.05(2) Uiso 1.00 calc . . .
H5 H 0.1808 0.2745 0.1341 0.0402 Uiso 1.00 calc . . .
H6 H 0.0510 0.2410 0.1119 0.0482 Uiso 1.00 calc . . .
H7 H 0.0497 0.1200 0.0325 0.0517 Uiso 1.00 calc . . .
H8 H 0.1759 0.0804 0.0062 0.0454 Uiso 1.00 calc . . .
H9 H 0.0825 0.1535 0.4559 0.0501 Uiso 1.00 calc . . .
H10 H 0.2022 0.2079 0.4167 0.0566 Uiso 1.00 calc . . .
H11 H 0.1846 0.2847 0.2952 0.0548 Uiso 1.00 calc . . .
H12 H 0.0537 0.2806 0.2587 0.0437 Uiso 1.00 calc . . .
H13 H 0.1962 0.0680 0.4675 0.0487 Uiso 1.00 calc . . .
H14 H 0.3094 0.0500 0.3876 0.0470 Uiso 1.00 calc . . .
H15 H 0.2970 -0.0722 0.3130 0.0464 Uiso 1.00 calc . . .
H16 H 0.1762 -0.1299 0.3470 0.0462 Uiso 1.00 calc . . .
H17 H 0.0775 -0.0285 0.0362 0.0452 Uiso 1.00 calc . . .
H18 H 0.1959 -0.0830 0.0768 0.0564 Uiso 1.00 calc . . .
H19 H 0.1782 -0.1505 0.2062 0.0568 Uiso 1.00 calc . . .
H20 H 0.0484 -0.1359 0.2458 0.0420 Uiso 1.00 calc . . .
H21 H 0.3039 0.1722 0.1242 0.0635 Uiso 1.00 calc . . .
H22 H 0.3043 0.1335 0.0425 0.0635 Uiso 1.00 calc . . .
H23 H 0.3053 0.2214 0.0489 0.0635 Uiso 1.00 calc . . .
H24 H -0.0654 0.2389 0.3630 0.0637 Uiso 1.00 calc . . .
H25 H -0.0524 0.1671 0.3122 0.0637 Uiso 1.00 calc . . .
H26 H -0.0500 0.1614 0.4028 0.0637 Uiso 1.00 calc . . .
H27 H 0.0749 -0.0097 0.4879 0.0666 Uiso 1.00 calc . . .
H28 H 0.0532 -0.0536 0.4128 0.0666 Uiso 1.00 calc . . .
H29 H 0.0887 -0.0964 0.4821 0.0666 Uiso 1.00 calc . . .
H30 H -0.0463 0.0027 0.1382 0.0575 Uiso 1.00 calc . . .
H31 H -0.0653 -0.0717 0.0942 0.0575 Uiso 1.00 calc . . .
H32 H -0.0651 -0.0701 0.1850 0.0575 Uiso 1.00 calc . . .

loop_
_atom_site_aniso_label
_atom_site_aniso_U_11
_atom_site_aniso_U_22
_atom_site_aniso_U_33
_atom_site_aniso_U_12
_atom_site_aniso_U_13
_atom_site_aniso_U_23
Fe1 0.0249(5) 0.0206(5) 0.0284(6) -0.0001(5) -0.0001(5) -0.0005(5)
Fe2 0.0212(5) 0.0180(5) 0.0312(6) 0.0026(4) 0.0000(5) -0.0034(4)
Fe3 0.0218(5) 0.0193(5) 0.0301(6) 0.0027(4) 0.0001(5) 0.0008(5)
Fe4 0.0283(6) 0.0208(5) 0.0336(6) -0.0027(5) 0.0000(5) -0.0047(5)
F1 0.089(6) 0.142(9) 0.155(9) 0.019(6) -0.022(6) 0.060(7)
F2 0.053(5) 0.056(5) 0.66(3) -0.006(5) 0.09(1) 0.03(1)
F3 0.127(8) 0.072(6) 0.22(1) -0.017(6) 0.009(9) 0.016(7)
F4 0.073(5) 0.045(4) 0.27(1) 0.005(4) -0.089(7) 0.022(6)
F5 0.126(8) 0.063(5) 0.28(1) -0.039(5) -0.128(9) 0.078(7)
F6 0.086(5) 0.025(3) 0.111(6) -0.004(3) -0.012(4) 0.006(3)
F7 0.38(2) 0.068(5) 0.055(5) -0.015(8) 0.029(8) -0.006(4)
F8 0.124(8) 0.068(5) 0.20(1) 0.014(5) 0.070(7) -0.016(6)
C1 0.019(4) 0.022(4) 0.035(4) 0.000(3) -0.002(3) -0.004(3)
C2 0.020(4) 0.021(4) 0.036(4) -0.001(3) -0.002(4) -0.001(3)
C3 0.021(4) 0.022(4) 0.036(5) -0.002(3) -0.001(4) 0.000(3)
C4 0.024(4) 0.020(4) 0.033(5) 0.004(3) 0.002(4) -0.002(3)
C5 0.040(5) 0.033(5) 0.028(4) -0.002(4) 0.004(4) 0.007(4)
C6 0.044(5) 0.024(4) 0.033(5) 0.000(4) 0.001(4) 0.003(3)
C7 0.039(5) 0.040(5) 0.041(5) 0.018(4) 0.001(4) 0.009(4)
C8 0.042(5) 0.056(6) 0.031(5) -0.009(5) -0.010(4) 0.012(4)
C9 0.048(6) 0.037(5) 0.029(4) -0.003(4) 0.000(4) 0.001(4)
C10 0.034(5) 0.021(4) 0.045(5) 0.008(4) 0.012(4) -0.005(4)
C11 0.057(6) 0.039(5) 0.030(5) 0.013(5) 0.004(4) -0.008(4)
C12 0.046(6) 0.046(6) 0.050(6) 0.010(5) -0.007(5) -0.034(5)
C13 0.049(5) 0.021(4) 0.067(7) -0.007(4) 0.015(5) -0.023(4)
C14 0.049(5) 0.016(4) 0.044(5) 0.011(4) 0.012(5) -0.002(4)
C15 0.037(5) 0.038(5) 0.039(5) 0.010(4) -0.002(4) 0.007(4)
C16 0.048(5) 0.043(5) 0.031(5) 0.008(4) -0.013(4) 0.002(4)
C17 0.035(5) 0.033(5) 0.050(5) 0.000(4) -0.023(4) 0.014(4)
C18 0.033(5) 0.029(4) 0.053(6) 0.013(4) 0.000(4) 0.011(4)
C19 0.041(5) 0.025(4) 0.049(6) -0.002(4) -0.008(4) 0.010(4)
C20 0.038(5) 0.033(5) 0.036(5) -0.010(4) -0.010(4) -0.011(4)
C21 0.049(6) 0.035(5) 0.030(5) -0.012(4) 0.001(4) -0.012(4)
C22 0.052(6) 0.037(5) 0.052(6) -0.004(5) 0.009(5) -0.027(5)
C23 0.052(6) 0.018(4) 0.073(7) 0.001(4) -0.008(6) -0.010(5)
C24 0.044(5) 0.019(4) 0.043(5) -0.014(4) -0.008(4) -0.002(4)
C25 0.040(6) 0.061(7) 0.057(6) 0.000(5) 0.014(5) 0.014(5)
C26 0.042(6) 0.035(5) 0.082(8) 0.004(4) 0.029(6) -0.002(5)
C27 0.042(6) 0.082(8) 0.043(6) 0.001(6) 0.000(5) 0.022(6)
C28 0.051(6) 0.047(6) 0.045(6) -0.017(5) -0.007(5) 0.001(5)
B1 0.031(6) 0.044(7) 0.17(2) 0.004(6) -0.020(9) 0.032(10)
B2 0.033(5) 0.031(5) 0.044(6) 0.002(5) 0.007(5) 0.001(4)

loop_
_atom_type_symbol
_atom_type_description
_atom_type_scat_dispersion_real
_atom_type_scat_dispersion_imag
_atom_type_scat_source
Fe Fe 0.346 0.844
;International Tables for Crystallography
(1992, Vol. C, Tables 4.2.6.8 and 6.1.1.1)
;
C C 0.003 0.002
;International Tables for Crystallography
(1992, Vol. C, Tables 4.2.6.8 and 6.1.1.1)
;
H H 0.000 0.000
;International Tables for Crystallography
(1992, Vol. C, Table 6.1.1.2)
;
B B 0.001 0.001
;International Tables for Crystallography
(1992, Vol. C, Tables 4.2.6.8 and 6.1.1.1)
;
F F 0.017 0.010
;International Tables for Crystallography
(1992, Vol. C, Tables 4.2.6.8 and 6.1.1.1)
;

loop_
_geom_angle_atom_site_label_1
_geom_angle_atom_site_label_2
_geom_angle_atom_site_label_3
_geom_angle
_geom_angle_site_symmetry_1
_geom_angle_site_symmetry_2
_geom_angle_site_symmetry_3
_geom_angle_publ_flag
FE2 FE1 FE4 82.89(5) 1_555 1_555 1_555 yes
FE2 FE1 C1 52.4(2) 1_555 1_555 1_555 yes
FE2 FE1 C2 50.2(2) 1_555 1_555 1_555 yes
FE2 FE1 C4 80.6(2) 1_555 1_555 1_555 yes
FE2 FE1 C5 135.4(2) 1_555 1_555 1_555 yes
FE2 FE1 C6 107.5(2) 1_555 1_555 1_555 yes
FE2 FE1 C7 107.8(3) 1_555 1_555 1_555 yes
FE2 FE1 C8 138.3(3) 1_555 1_555 1_555 yes
FE2 FE1 C9 172.0(3) 1_555 1_555 1_555 yes
FE4 FE1 C1 52.7(2) 1_555 1_555 1_555 yes
FE4 FE1 C2 81.7(2) 1_555 1_555 1_555 yes
FE4 FE1 C4 50.1(2) 1_555 1_555 1_555 yes
FE4 FE1 C5 133.9(2) 1_555 1_555 1_555 yes
FE4 FE1 C6 169.5(2) 1_555 1_555 1_555 yes
FE4 FE1 C7 137.4(3) 1_555 1_555 1_555 yes
FE4 FE1 C8 107.0(3) 1_555 1_555 1_555 yes
FE4 FE1 C9 105.0(3) 1_555 1_555 1_555 yes
C1 FE1 C2 91.3(3) 1_555 1_555 1_555 yes
C1 FE1 C4 90.7(3) 1_555 1_555 1_555 yes
C1 FE1 C5 164.7(3) 1_555 1_555 1_555 yes
C1 FE1 C6 132.7(3) 1_555 1_555 1_555 yes
C1 FE1 C7 100.8(4) 1_555 1_555 1_555 yes
C1 FE1 C8 101.1(4) 1_555 1_555 1_555 yes
C1 FE1 C9 131.8(3) 1_555 1_555 1_555 yes
C2 FE1 C4 43.1(3) 1_555 1_555 1_555 yes
C2 FE1 C5 103.2(3) 1_555 1_555 1_555 yes
C2 FE1 C6 106.0(3) 1_555 1_555 1_555 yes
C2 FE1 C7 137.1(4) 1_555 1_555 1_555 yes
C2 FE1 C8 167.6(4) 1_555 1_555 1_555 yes
C2 FE1 C9 131.2(4) 1_555 1_555 1_555 yes
C4 FE1 C5 103.4(3) 1_555 1_555 1_555 yes
C4 FE1 C6 131.7(3) 1_555 1_555 1_555 yes
C4 FE1 C7 168.4(3) 1_555 1_555 1_555 yes
C4 FE1 C8 137.0(4) 1_555 1_555 1_555 yes
C4 FE1 C9 105.2(4) 1_555 1_555 1_555 yes
C5 FE1 C6 38.2(3) 1_555 1_555 1_555 yes
C5 FE1 C7 65.0(3) 1_555 1_555 1_555 yes
C5 FE1 C8 64.4(4) 1_555 1_555 1_555 yes
C5 FE1 C9 38.6(3) 1_555 1_555 1_555 yes
C6 FE1 C7 38.8(3) 1_555 1_555 1_555 yes
C6 FE1 C8 64.4(4) 1_555 1_555 1_555 yes
C6 FE1 C9 64.6(3) 1_555 1_555 1_555 yes
C7 FE1 C8 39.1(4) 1_555 1_555 1_555 yes
C7 FE1 C9 65.7(3) 1_555 1_555 1_555 yes
C8 FE1 C9 38.8(4) 1_555 1_555 1_555 yes
FE1 FE2 FE3 83.77(5) 1_555 1_555 1_555 yes
FE1 FE2 C1 50.0(2) 1_555 1_555 1_555 yes
FE1 FE2 C2 51.7(3) 1_555 1_555 1_555 yes
FE1 FE2 C3 80.7(3) 1_555 1_555 1_555 yes
FE1 FE2 C10 131.2(2) 1_555 1_555 1_555 yes
FE1 FE2 C11 167.9(3) 1_555 1_555 1_555 yes
FE1 FE2 C12 138.5(3) 1_555 1_555 1_555 yes
FE1 FE2 C13 106.6(3) 1_555 1_555 1_555 yes
FE1 FE2 C14 103.1(3) 1_555 1_555 1_555 yes
FE3 FE2 C1 82.1(2) 1_555 1_555 1_555 yes
FE3 FE2 C2 53.7(2) 1_555 1_555 1_555 yes
FE3 FE2 C3 51.4(2) 1_555 1_555 1_555 yes
FE3 FE2 C10 138.5(2) 1_555 1_555 1_555 yes
FE3 FE2 C11 108.4(3) 1_555 1_555 1_555 yes
FE3 FE2 C12 106.2(3) 1_555 1_555 1_555 yes
FE3 FE2 C13 133.9(3) 1_555 1_555 1_555 yes
FE3 FE2 C14 171.3(3) 1_555 1_555 1_555 yes
C1 FE2 C2 90.5(3) 1_555 1_555 1_555 yes
C1 FE2 C3 42.5(3) 1_555 1_555 1_555 yes
C1 FE2 C10 103.0(3) 1_555 1_555 1_555 yes
C1 FE2 C11 130.5(4) 1_555 1_555 1_555 yes
C1 FE2 C12 167.8(3) 1_555 1_555 1_555 yes
C1 FE2 C13 138.9(4) 1_555 1_555 1_555 yes
C1 FE2 C14 106.4(3) 1_555 1_555 1_555 yes
C2 FE2 C3 91.6(3) 1_555 1_555 1_555 yes
C2 FE2 C10 162.5(3) 1_555 1_555 1_555 yes
C2 FE2 C11 135.4(4) 1_555 1_555 1_555 yes
C2 FE2 C12 101.6(4) 1_555 1_555 1_555 yes
C2 FE2 C13 97.4(3) 1_555 1_555 1_555 yes
C2 FE2 C14 126.8(3) 1_555 1_555 1_555 yes
C3 FE2 C10 105.9(3) 1_555 1_555 1_555 yes
C3 FE2 C11 107.0(4) 1_555 1_555 1_555 yes
C3 FE2 C12 137.1(4) 1_555 1_555 1_555 yes
C3 FE2 C13 170.7(4) 1_555 1_555 1_555 yes
C3 FE2 C14 134.4(3) 1_555 1_555 1_555 yes
C10 FE2 C11 38.3(3) 1_555 1_555 1_555 yes
C10 FE2 C12 64.8(4) 1_555 1_555 1_555 yes
C10 FE2 C13 65.1(3) 1_555 1_555 1_555 yes
C10 FE2 C14 38.7(3) 1_555 1_555 1_555 yes
C11 FE2 C12 38.9(4) 1_555 1_555 1_555 yes
C11 FE2 C13 64.9(4) 1_555 1_555 1_555 yes
C11 FE2 C14 64.8(3) 1_555 1_555 1_555 yes
C12 FE2 C13 38.6(4) 1_555 1_555 1_555 yes
C12 FE2 C14 65.1(4) 1_555 1_555 1_555 yes
C13 FE2 C14 39.2(4) 1_555 1_555 1_555 yes
FE2 FE3 FE4 84.16(5) 1_555 1_555 1_555 yes
FE2 FE3 C2 51.2(2) 1_555 1_555 1_555 yes
FE2 FE3 C3 54.2(2) 1_555 1_555 1_555 yes
FE2 FE3 C4 82.4(2) 1_555 1_555 1_555 yes
FE2 FE3 C15 115.9(2) 1_555 1_555 1_555 yes
FE2 FE3 C16 100.9(3) 1_555 1_555 1_555 yes
FE2 FE3 C17 119.1(3) 1_555 1_555 1_555 yes
FE2 FE3 C18 156.9(3) 1_555 1_555 1_555 yes
FE2 FE3 C19 152.5(3) 1_555 1_555 1_555 yes
FE4 FE3 C2 81.1(2) 1_555 1_555 1_555 yes
FE4 FE3 C3 51.7(3) 1_555 1_555 1_555 yes
FE4 FE3 C4 50.1(2) 1_555 1_555 1_555 yes
FE4 FE3 C15 121.1(3) 1_555 1_555 1_555 yes
FE4 FE3 C16 159.2(3) 1_555 1_555 1_555 yes
FE4 FE3 C17 151.6(3) 1_555 1_555 1_555 yes
FE4 FE3 C18 115.7(3) 1_555 1_555 1_555 yes
FE4 FE3 C19 102.3(3) 1_555 1_555 1_555 yes
C2 FE3 C3 91.9(3) 1_555 1_555 1_555 yes
C2 FE3 C4 43.0(3) 1_555 1_555 1_555 yes
C2 FE3 C15 155.2(4) 1_555 1_555 1_555 yes
C2 FE3 C16 117.9(4) 1_555 1_555 1_555 yes
C2 FE3 C17 100.4(3) 1_555 1_555 1_555 yes
C2 FE3 C18 117.2(3) 1_555 1_555 1_555 yes
C2 FE3 C19 155.7(3) 1_555 1_555 1_555 yes
C3 FE3 C4 90.7(3) 1_555 1_555 1_555 yes
C3 FE3 C15 94.5(3) 1_555 1_555 1_555 yes
C3 FE3 C16 115.5(4) 1_555 1_555 1_555 yes
C3 FE3 C17 154.9(4) 1_555 1_555 1_555 yes
C3 FE3 C18 147.5(3) 1_555 1_555 1_555 yes
C3 FE3 C19 109.2(3) 1_555 1_555 1_555 yes
C4 FE3 C15 160.3(3) 1_555 1_555 1_555 yes
C4 FE3 C16 150.2(3) 1_555 1_555 1_555 yes
C4 FE3 C17 113.1(3) 1_555 1_555 1_555 yes
C4 FE3 C18 100.9(3) 1_555 1_555 1_555 yes
C4 FE3 C19 122.3(3) 1_555 1_555 1_555 yes
C15 FE3 C16 38.6(4) 1_555 1_555 1_555 yes
C15 FE3 C17 65.7(3) 1_555 1_555 1_555 yes
C15 FE3 C18 65.4(3) 1_555 1_555 1_555 yes
C15 FE3 C19 38.3(3) 1_555 1_555 1_555 yes
C16 FE3 C17 39.5(4) 1_555 1_555 1_555 yes
C16 FE3 C18 65.0(4) 1_555 1_555 1_555 yes
C16 FE3 C19 64.3(4) 1_555 1_555 1_555 yes
C17 FE3 C18 38.6(3) 1_555 1_555 1_555 yes
C17 FE3 C19 65.2(3) 1_555 1_555 1_555 yes
C18 FE3 C19 39.5(3) 1_555 1_555 1_555 yes
FE1 FE4 FE3 83.26(5) 1_555 1_555 1_555 yes
FE1 FE4 C1 50.4(2) 1_555 1_555 1_555 yes
FE1 FE4 C3 82.3(2) 1_555 1_555 1_555 yes
FE1 FE4 C4 52.8(2) 1_555 1_555 1_555 yes
FE1 FE4 C20 123.7(3) 1_555 1_555 1_555 yes
FE1 FE4 C21 103.1(3) 1_555 1_555 1_555 yes
FE1 FE4 C22 113.1(3) 1_555 1_555 1_555 yes
FE1 FE4 C23 148.4(3) 1_555 1_555 1_555 yes
FE1 FE4 C24 163.4(2) 1_555 1_555 1_555 yes
FE3 FE4 C1 81.0(2) 1_555 1_555 1_555 yes
FE3 FE4 C3 50.9(2) 1_555 1_555 1_555 yes
FE3 FE4 C4 52.5(3) 1_555 1_555 1_555 yes
FE3 FE4 C20 146.4(3) 1_555 1_555 1_555 yes
FE3 FE4 C21 164.8(3) 1_555 1_555 1_555 yes
FE3 FE4 C22 126.1(3) 1_555 1_555 1_555 yes
FE3 FE4 C23 102.4(3) 1_555 1_555 1_555 yes
FE3 FE4 C24 110.9(2) 1_555 1_555 1_555 yes
C1 FE4 C3 43.2(3) 1_555 1_555 1_555 yes
C1 FE4 C4 91.0(3) 1_555 1_555 1_555 yes
C1 FE4 C20 100.5(3) 1_555 1_555 1_555 yes
C1 FE4 C21 113.8(4) 1_555 1_555 1_555 yes
C1 FE4 C22 149.5(4) 1_555 1_555 1_555 yes
C1 FE4 C23 160.7(4) 1_555 1_555 1_555 yes
C1 FE4 C24 121.4(3) 1_555 1_555 1_555 yes
C3 FE4 C4 92.1(3) 1_555 1_555 1_555 yes
C3 FE4 C20 108.4(3) 1_555 1_555 1_555 yes
C3 FE4 C21 143.0(4) 1_555 1_555 1_555 yes
C3 FE4 C22 164.4(4) 1_555 1_555 1_555 yes
C3 FE4 C23 125.5(4) 1_555 1_555 1_555 yes
C3 FE4 C24 99.7(3) 1_555 1_555 1_555 yes
C4 FE4 C20 159.0(4) 1_555 1_555 1_555 yes
C4 FE4 C21 120.7(4) 1_555 1_555 1_555 yes
C4 FE4 C22 95.9(4) 1_555 1_555 1_555 yes
C4 FE4 C23 106.2(4) 1_555 1_555 1_555 yes
C4 FE4 C24 142.8(3) 1_555 1_555 1_555 yes
C20 FE4 C21 38.4(3) 1_555 1_555 1_555 yes
C20 FE4 C22 65.5(4) 1_555 1_555 1_555 yes
C20 FE4 C23 66.1(4) 1_555 1_555 1_555 yes
C20 FE4 C24 40.0(3) 1_555 1_555 1_555 yes
C21 FE4 C22 38.7(4) 1_555 1_555 1_555 yes
C21 FE4 C23 65.0(4) 1_555 1_555 1_555 yes
C21 FE4 C24 65.4(3) 1_555 1_555 1_555 yes
C22 FE4 C23 39.1(4) 1_555 1_555 1_555 yes
C22 FE4 C24 66.1(4) 1_555 1_555 1_555 yes
C23 FE4 C24 39.5(4) 1_555 1_555 1_555 yes
FE1 C1 FE2 77.6(3) 1_555 1_555 1_555 yes
FE1 C1 FE4 76.9(3) 1_555 1_555 1_555 yes
FE1 C1 C3 118.5(6) 1_555 1_555 1_555 yes
FE1 C1 H1 123(5) 1_555 1_555 1_555 no
FE2 C1 FE4 108.8(4) 1_555 1_555 1_555 yes
FE2 C1 C3 69.5(4) 1_555 1_555 1_555 yes
FE2 C1 H1 120(5) 1_555 1_555 1_555 no
FE4 C1 C3 67.3(4) 1_555 1_555 1_555 yes
FE4 C1 H1 128(5) 1_555 1_555 1_555 no
C3 C1 H1 118(5) 1_555 1_555 1_555 no
FE1 C2 FE2 78.0(3) 1_555 1_555 1_555 yes
FE1 C2 FE3 109.4(4) 1_555 1_555 1_555 yes
FE1 C2 C4 69.1(5) 1_555 1_555 1_555 yes
FE1 C2 H2 132(8) 1_555 1_555 1_555 no
FE2 C2 FE3 75.1(3) 1_555 1_555 1_555 yes
FE2 C2 C4 117.1(6) 1_555 1_555 1_555 yes
FE2 C2 H2 123(8) 1_555 1_555 1_555 no
FE3 C2 C4 68.0(5) 1_555 1_555 1_555 yes
FE3 C2 H2 116(8) 1_555 1_555 1_555 no
C4 C2 H2 118(8) 1_555 1_555 1_555 no
FE2 C3 FE3 74.5(3) 1_555 1_555 1_555 yes
FE2 C3 FE4 109.2(4) 1_555 1_555 1_555 yes
FE2 C3 C1 68.0(4) 1_555 1_555 1_555 yes
FE2 C3 H3 121(4) 1_555 1_555 1_555 no
FE3 C3 FE4 77.4(3) 1_555 1_555 1_555 yes
FE3 C3 C1 116.4(6) 1_555 1_555 1_555 yes
FE3 C3 H3 115(4) 1_555 1_555 1_555 no
FE4 C3 C1 69.5(5) 1_555 1_555 1_555 yes
FE4 C3 H3 129(4) 1_555 1_555 1_555 no
C1 C3 H3 127(4) 1_555 1_555 1_555 no
FE1 C4 FE3 109.2(4) 1_555 1_555 1_555 yes
FE1 C4 FE4 77.0(3) 1_555 1_555 1_555 yes
FE1 C4 C2 67.7(4) 1_555 1_555 1_555 yes
FE1 C4 H4 124(6) 1_555 1_555 1_555 no
FE3 C4 FE4 77.4(3) 1_555 1_555 1_555 yes
FE3 C4 C2 69.0(5) 1_555 1_555 1_555 yes
FE3 C4 H4 125(6) 1_555 1_555 1_555 no
FE4 C4 C2 118.0(6) 1_555 1_555 1_555 yes
FE4 C4 H4 116(6) 1_555 1_555 1_555 no
C2 C4 H4 124(6) 1_555 1_555 1_555 no
FE1 C5 C6 70.5(5) 1_555 1_555 1_555 yes
FE1 C5 C9 69.6(5) 1_555 1_555 1_555 yes
FE1 C5 C25 123.3(6) 1_555 1_555 1_555 yes
C6 C5 C9 108.0(8) 1_555 1_555 1_555 yes
C6 C5 C25 125.2(9) 1_555 1_555 1_555 yes
C9 C5 C25 126.7(9) 1_555 1_555 1_555 yes
FE1 C6 C5 71.3(5) 1_555 1_555 1_555 yes
FE1 C6 C7 70.3(5) 1_555 1_555 1_555 yes
FE1 C6 H5 124.7(7) 1_555 1_555 1_555 no
C5 C6 C7 109.3(8) 1_555 1_555 1_555 yes
C5 C6 H5 126.6(9) 1_555 1_555 1_555 no
C7 C6 H5 124.1(9) 1_555 1_555 1_555 no
FE1 C7 C6 70.9(5) 1_555 1_555 1_555 yes
FE1 C7 C8 69.7(5) 1_555 1_555 1_555 yes
FE1 C7 H6 127.0(7) 1_555 1_555 1_555 no
C6 C7 C8 105.9(8) 1_555 1_555 1_555 yes
C6 C7 H6 126.3(10) 1_555 1_555 1_555 no
C8 C7 H6 127(1) 1_555 1_555 1_555 no
FE1 C8 C7 71.2(5) 1_555 1_555 1_555 yes
FE1 C8 C9 71.0(5) 1_555 1_555 1_555 yes
FE1 C8 H7 125.2(7) 1_555 1_555 1_555 no
C7 C8 C9 109.5(8) 1_555 1_555 1_555 yes
C7 C8 H7 125(1) 1_555 1_555 1_555 no
C9 C8 H7 124(1) 1_555 1_555 1_555 no
FE1 C9 C5 71.7(5) 1_555 1_555 1_555 yes
FE1 C9 C8 70.2(5) 1_555 1_555 1_555 yes
FE1 C9 H8 126.0(7) 1_555 1_555 1_555 no
C5 C9 C8 107.4(8) 1_555 1_555 1_555 yes
C5 C9 H8 127.4(9) 1_555 1_555 1_555 no
C8 C9 H8 125.2(9) 1_555 1_555 1_555 no
FE2 C10 C11 70.1(5) 1_555 1_555 1_555 yes
FE2 C10 C14 69.4(4) 1_555 1_555 1_555 yes
FE2 C10 C26 125.8(6) 1_555 1_555 1_555 yes
C11 C10 C14 107.5(8) 1_555 1_555 1_555 yes
C11 C10 C26 126.8(9) 1_555 1_555 1_555 yes
C14 C10 C26 125.7(9) 1_555 1_555 1_555 yes
FE2 C11 C10 71.6(5) 1_555 1_555 1_555 yes
FE2 C11 C12 69.9(5) 1_555 1_555 1_555 yes
FE2 C11 H9 125.4(7) 1_555 1_555 1_555 no
C10 C11 C12 108.4(8) 1_555 1_555 1_555 yes
C10 C11 H9 127(1) 1_555 1_555 1_555 no
C12 C11 H9 123.9(10) 1_555 1_555 1_555 no
FE2 C12 C11 71.3(5) 1_555 1_555 1_555 yes
FE2 C12 C13 69.7(5) 1_555 1_555 1_555 yes
FE2 C12 H10 126.2(7) 1_555 1_555 1_555 no
C11 C12 C13 107.9(8) 1_555 1_555 1_555 yes
C11 C12 H10 126(1) 1_555 1_555 1_555 no
C13 C12 H10 126(1) 1_555 1_555 1_555 no
FE2 C13 C12 71.6(5) 1_555 1_555 1_555 yes
FE2 C13 C14 71.5(5) 1_555 1_555 1_555 yes
FE2 C13 H11 125.7(7) 1_555 1_555 1_555 no
C12 C13 C14 108.7(9) 1_555 1_555 1_555 yes
C12 C13 H11 125(1) 1_555 1_555 1_555 no
C14 C13 H11 125(1) 1_555 1_555 1_555 no
FE2 C14 C10 71.9(4) 1_555 1_555 1_555 yes
FE2 C14 C13 69.2(5) 1_555 1_555 1_555 yes
FE2 C14 H12 125.8(7) 1_555 1_555 1_555 no
C10 C14 C13 107.5(8) 1_555 1_555 1_555 yes
C10 C14 H12 126.9(9) 1_555 1_555 1_555 no
C13 C14 H12 125.6(9) 1_555 1_555 1_555 no
FE3 C15 C16 69.5(5) 1_555 1_555 1_555 yes
FE3 C15 C19 70.3(5) 1_555 1_555 1_555 yes
FE3 C15 C27 125.6(6) 1_555 1_555 1_555 yes
C16 C15 C19 107.1(8) 1_555 1_555 1_555 yes
C16 C15 C27 128.5(9) 1_555 1_555 1_555 yes
C19 C15 C27 124.4(9) 1_555 1_555 1_555 yes
FE3 C16 C15 71.9(5) 1_555 1_555 1_555 yes
FE3 C16 C17 69.9(5) 1_555 1_555 1_555 yes
FE3 C16 H13 125.7(7) 1_555 1_555 1_555 no
C15 C16 C17 109.0(8) 1_555 1_555 1_555 yes
C15 C16 H13 127.7(10) 1_555 1_555 1_555 no
C17 C16 H13 123.3(10) 1_555 1_555 1_555 no
FE3 C17 C16 70.6(5) 1_555 1_555 1_555 yes
FE3 C17 C18 71.0(5) 1_555 1_555 1_555 yes
FE3 C17 H14 125.4(6) 1_555 1_555 1_555 no
C16 C17 C18 107.4(8) 1_555 1_555 1_555 yes
C16 C17 H14 126.1(10) 1_555 1_555 1_555 no
C18 C17 H14 126(1) 1_555 1_555 1_555 no
FE3 C18 C17 70.5(5) 1_555 1_555 1_555 yes
FE3 C18 C19 71.0(5) 1_555 1_555 1_555 yes
FE3 C18 H15 125.6(7) 1_555 1_555 1_555 no
C17 C18 C19 107.9(8) 1_555 1_555 1_555 yes
C17 C18 H15 126.8(9) 1_555 1_555 1_555 no
C19 C18 H15 125.3(9) 1_555 1_555 1_555 no
FE3 C19 C15 71.4(5) 1_555 1_555 1_555 yes
FE3 C19 C18 69.6(5) 1_555 1_555 1_555 yes
FE3 C19 H16 125.1(7) 1_555 1_555 1_555 no
C15 C19 C18 108.6(8) 1_555 1_555 1_555 yes
C15 C19 H16 126.3(9) 1_555 1_555 1_555 no
C18 C19 H16 125.2(9) 1_555 1_555 1_555 no
FE4 C20 C21 70.7(5) 1_555 1_555 1_555 yes
FE4 C20 C24 68.5(4) 1_555 1_555 1_555 yes
FE4 C20 C28 124.3(6) 1_555 1_555 1_555 yes
C21 C20 C24 106.5(8) 1_555 1_555 1_555 yes
C21 C20 C28 127.6(9) 1_555 1_555 1_555 yes
C24 C20 C28 125.8(8) 1_555 1_555 1_555 yes
FE4 C21 C20 70.9(5) 1_555 1_555 1_555 yes
FE4 C21 C22 70.3(5) 1_555 1_555 1_555 yes
FE4 C21 H17 124.5(7) 1_555 1_555 1_555 no
C20 C21 C22 110.0(8) 1_555 1_555 1_555 yes
C20 C21 H17 126.6(10) 1_555 1_555 1_555 no
C22 C21 H17 123.3(10) 1_555 1_555 1_555 no
FE4 C22 C21 71.0(5) 1_555 1_555 1_555 yes
FE4 C22 C23 69.9(5) 1_555 1_555 1_555 yes
FE4 C22 H18 126.2(7) 1_555 1_555 1_555 no
C21 C22 C23 107.5(9) 1_555 1_555 1_555 yes
C21 C22 H18 125(1) 1_555 1_555 1_555 no
C23 C22 H18 126(1) 1_555 1_555 1_555 no
FE4 C23 C22 70.9(5) 1_555 1_555 1_555 yes
FE4 C23 C24 69.6(5) 1_555 1_555 1_555 yes
FE4 C23 H19 126.1(7) 1_555 1_555 1_555 no
C22 C23 C24 108.2(9) 1_555 1_555 1_555 yes
C22 C23 H19 126(1) 1_555 1_555 1_555 no
C24 C23 H19 125(1) 1_555 1_555 1_555 no
FE4 C24 C20 71.5(4) 1_555 1_555 1_555 yes
FE4 C24 C23 70.9(5) 1_555 1_555 1_555 yes
FE4 C24 H20 125.5(6) 1_555 1_555 1_555 no
C20 C24 C23 107.7(8) 1_555 1_555 1_555 yes
C20 C24 H20 126.7(9) 1_555 1_555 1_555 no
C23 C24 H20 125.5(9) 1_555 1_555 1_555 no
C5 C25 H21 109.9(9) 1_555 1_555 1_555 no
C5 C25 H22 108.6(10) 1_555 1_555 1_555 no
C5 C25 H23 109.9(9) 1_555 1_555 1_555 no
H21 C25 H22 109(1) 1_555 1_555 1_555 no
H21 C25 H23 110(1) 1_555 1_555 1_555 no
H22 C25 H23 109.0(10) 1_555 1_555 1_555 no
C10 C26 H24 109.8(9) 1_555 1_555 1_555 no
C10 C26 H25 109.1(8) 1_555 1_555 1_555 no
C10 C26 H26 108.0(10) 1_555 1_555 1_555 no
H24 C26 H25 111(1) 1_555 1_555 1_555 no
H24 C26 H26 109.4(10) 1_555 1_555 1_555 no
H25 C26 H26 108.9(10) 1_555 1_555 1_555 no
C15 C27 H27 108.9(10) 1_555 1_555 1_555 no
C15 C27 H28 111.5(9) 1_555 1_555 1_555 no
C15 C27 H29 109.5(9) 1_555 1_555 1_555 no
H27 C27 H28 109(1) 1_555 1_555 1_555 no
H27 C27 H29 107.5(10) 1_555 1_555 1_555 no
H28 C27 H29 109(1) 1_555 1_555 1_555 no
C20 C28 H30 109.1(8) 1_555 1_555 1_555 no
C20 C28 H31 109.3(9) 1_555 1_555 1_555 no
C20 C28 H32 110.0(9) 1_555 1_555 1_555 no
H30 C28 H31 108(1) 1_555 1_555 1_555 no
H30 C28 H32 110(1) 1_555 1_555 1_555 no
H31 C28 H32 109.8(9) 1_555 1_555 1_555 no
F1 B1 F2 122(1) 1_555 1_555 1_555 yes
F1 B1 F3 95(1) 1_555 1_555 1_555 yes
F1 B1 F4 107(1) 1_555 1_555 1_555 yes
F2 B1 F3 104(1) 1_555 1_555 1_555 yes
F2 B1 F4 115(1) 1_555 1_555 1_555 yes
F3 B1 F4 109(1) 1_555 1_555 1_555 yes
F5 B2 F6 111.1(9) 1_555 1_555 1_555 yes
F5 B2 F7 110(1) 1_555 1_555 1_555 yes
F5 B2 F8 103(1) 1_555 1_555 1_555 yes
F6 B2 F7 115.7(9) 1_555 1_555 1_555 yes
F6 B2 F8 109.4(9) 1_555 1_555 1_555 yes
F7 B2 F8 105(1) 1_555 1_555 1_555 yes

loop_
_geom_bond_atom_site_label_1
_geom_bond_atom_site_label_2
_geom_bond_distance
_geom_bond_site_symmetry_1
_geom_bond_site_symmetry_2
_geom_bond_publ_flag
FE1 FE2 2.461(2) 1_555 1_555 yes
FE1 FE4 2.439(2) 1_555 1_555 yes
FE1 C1 1.930(8) 1_555 1_555 yes
FE1 C2 1.975(8) 1_555 1_555 yes
FE1 C4 1.995(8) 1_555 1_555 yes
FE1 C5 2.126(8) 1_555 1_555 yes
FE1 C6 2.117(8) 1_555 1_555 yes
FE1 C7 2.108(9) 1_555 1_555 yes
FE1 C8 2.089(9) 1_555 1_555 yes
FE1 C9 2.099(9) 1_555 1_555 yes
FE2 FE3 2.397(1) 1_555 1_555 yes
FE2 C1 1.995(8) 1_555 1_555 yes
FE2 C2 1.933(8) 1_555 1_555 yes
FE2 C3 2.016(8) 1_555 1_555 yes
FE2 C10 2.145(8) 1_555 1_555 yes
FE2 C11 2.125(9) 1_555 1_555 yes
FE2 C12 2.106(9) 1_555 1_555 yes
FE2 C13 2.082(8) 1_555 1_555 yes
FE2 C14 2.112(8) 1_555 1_555 yes
FE3 FE4 2.443(2) 1_555 1_555 yes
FE3 C2 1.999(8) 1_555 1_555 yes
FE3 C3 1.943(8) 1_555 1_555 yes
FE3 C4 1.985(8) 1_555 1_555 yes
FE3 C15 2.141(9) 1_555 1_555 yes
FE3 C16 2.109(9) 1_555 1_555 yes
FE3 C17 2.101(8) 1_555 1_555 yes
FE3 C18 2.107(8) 1_555 1_555 yes
FE3 C19 2.126(8) 1_555 1_555 yes
FE4 C1 1.993(8) 1_555 1_555 yes
FE4 C3 1.963(9) 1_555 1_555 yes
FE4 C4 1.921(8) 1_555 1_555 yes
FE4 C20 2.125(8) 1_555 1_555 yes
FE4 C21 2.123(8) 1_555 1_555 yes
FE4 C22 2.113(9) 1_555 1_555 yes
FE4 C23 2.100(8) 1_555 1_555 yes
FE4 C24 2.084(7) 1_555 1_555 yes
F1 B1 1.34(2) 1_555 1_555 yes
F2 B1 1.22(1) 1_555 1_555 yes
F3 B1 1.46(2) 1_555 1_555 yes
F4 B1 1.35(1) 1_555 1_555 yes
F5 B2 1.34(1) 1_555 1_555 yes
F6 B2 1.36(1) 1_555 1_555 yes
F7 B2 1.28(1) 1_555 1_555 yes
F8 B2 1.34(1) 1_555 1_555 yes
C1 C3 1.46(1) 1_555 1_555 yes
C2 C4 1.46(1) 1_555 1_555 yes
C5 C6 1.39(1) 1_555 1_555 yes
C5 C9 1.40(1) 1_555 1_555 yes
C5 C25 1.52(1) 1_555 1_555 yes
C6 C7 1.40(1) 1_555 1_555 yes
C7 C8 1.40(1) 1_555 1_555 yes
C8 C9 1.39(1) 1_555 1_555 yes
C10 C11 1.40(1) 1_555 1_555 yes
C10 C14 1.41(1) 1_555 1_555 yes
C10 C26 1.51(1) 1_555 1_555 yes
C11 C12 1.41(1) 1_555 1_555 yes
C12 C13 1.39(1) 1_555 1_555 yes
C13 C14 1.41(1) 1_555 1_555 yes
C15 C16 1.40(1) 1_555 1_555 yes
C15 C19 1.40(1) 1_555 1_555 yes
C15 C27 1.49(1) 1_555 1_555 yes
C16 C17 1.42(1) 1_555 1_555 yes
C17 C18 1.39(1) 1_555 1_555 yes
C18 C19 1.43(1) 1_555 1_555 yes
C20 C21 1.40(1) 1_555 1_555 yes
C20 C24 1.44(1) 1_555 1_555 yes
C20 C28 1.49(1) 1_555 1_555 yes
C21 C22 1.40(1) 1_555 1_555 yes
C22 C23 1.41(1) 1_555 1_555 yes
C23 C24 1.41(1) 1_555 1_555 yes

loop_
_geom_contact_atom_site_label_1
_geom_contact_atom_site_label_2
_geom_contact_distance
_geom_contact_site_symmetry_1
_geom_contact_site_symmetry_2
_geom_contact_publ_flag
F1 C12 3.27(1) 1_555 8_555 ?
F1 C25 3.36(1) 1_555 2_555 ?
F1 C17 3.44(1) 1_555 8_555 ?
F1 C22 3.58(1) 1_555 5_655 ?
F2 C7 3.25(1) 1_555 1_655 ?
F2 C27 3.54(2) 1_555 3_655 ?
F2 F8 3.55(1) 1_555 3_755 ?
F2 C19 3.56(1) 1_555 3_655 ?
F3 C2 3.35(1) 1_555 8_555 ?
F3 C19 3.42(1) 1_555 3_655 ?
F3 C23 3.49(2) 1_555 3_655 ?
F3 C13 3.52(1) 1_555 8_555 ?
F3 C12 3.55(1) 1_555 8_555 ?
F4 C1 3.34(1) 1_555 1_655 ?
F4 C17 3.42(1) 1_555 8_555 ?
F4 C28 3.47(1) 1_555 1_655 ?
F5 C18 3.19(1) 1_555 8_555 ?
F5 C6 3.21(1) 1_555 3_645 ?
F5 C13 3.44(2) 1_555 3_645 ?
F5 C4 3.47(1) 1_555 8_555 ?
F5 C23 3.52(1) 1_555 8_555 ?
F5 C22 3.58(2) 1_555 8_555 ?
F6 C4 3.58(1) 1_555 8_555 ?
F6 C27 3.59(1) 1_555 5_656 ?
F6 C26 3.60(1) 1_555 1_655 ?
F7 C16 3.09(1) 1_555 5_656 ?
F7 C11 3.22(1) 1_555 5_656 ?
F7 C27 3.27(1) 1_555 5_656 ?
F7 C6 3.27(1) 1_555 3_645 ?
F7 C7 3.50(1) 1_555 3_645 ?
F7 C15 3.51(1) 1_555 5_656 ?
F8 C24 3.23(1) 1_555 1_655 ?
F8 C14 3.28(1) 1_555 3_645 ?
F8 C28 3.38(1) 1_555 1_655 ?
F8 C7 3.48(1) 1_555 3_645 ?
C14 C24 3.56(1) 1_555 3_555 ?
C24 C26 3.58(1) 1_555 3_545 ?
C25 C26 3.46(1) 1_555 8_555 ?
